data_4024687
loop_
_publ_author_name
'Jasmine C. Jury'
'Nalivela Kumara Swamy'
'Arife Yazici'
'Anthony C. Willis'
'Stephen G. Pyne'

_publ_contact_author_address
;
Research School of Chemistry,
The Australian National University,
Canberra, A. C. T. 0200, Australia
;
_publ_contact_author_email ' willis@rsc.anu.edu.au '
_publ_contact_author_fax ' 61 2 6125 0750 '
_publ_contact_author_name ' Anthony C. Willis '
_publ_contact_author_phone ' 61 2 6125 4109 '
_publ_section_title
;
Metal-Catalyzed Cycloisomerization Reactions
of cis-4-Hydroxy-5-alkynylpyrrolidinones
and cis-5-Hydroxy-6-alkynylpiperidinones: Synthesis of Furo[3,2-b]pyrroles
and Furo[3,2-b]pyridines
;
_journal_name_full 'Journal of Organic Chemistry'
_journal_page_first 5523
_journal_page_last 5527
_journal_paper_doi 10.1021/jo9007942
_journal_volume 74
_journal_year 2009
_chemical_compound_source ' from UoW '
_chemical_formula_moiety 'C18 H25 N O3 Si'
_chemical_formula_sum 'C18 H25 N O3 Si'
_chemical_formula_weight 331.49
_space_group_IT_number 14
_symmetry_cell_setting monoclinic
_symmetry_space_group_name_Hall '-P 2yab'
_symmetry_space_group_name_H-M 'P 1 21/a 1'
_atom_sites_solution_hydrogens geom
_atom_sites_solution_primary direct
_audit_creation_date 08-04-04
_audit_creation_method CRYSTALS_ver_12.18
_audit_update_record
;
2008-04-04 - Report on C18 H25 N O3 Si
             by Anthony C. Willis
             for  Jasmine Jury and Steve Pyne

2008-04-04 - passes checkcif tests with no warnings  
;
_cell_angle_alpha 90
_cell_angle_beta 92.3403(9)
_cell_angle_gamma 90
_cell_formula_units_Z 4
_cell_length_a 13.0847(2)
_cell_length_b 8.9796(1)
_cell_length_c 15.6906(3)
_cell_measurement_reflns_used 21764
_cell_measurement_temperature 200
_cell_measurement_theta_max 27.5
_cell_measurement_theta_min 2.6
_cell_volume 1842.04(5)
_computing_cell_refinement 'Denzo/Scalepack (Otwinowski & Minor, 1997)'
_computing_data_collection 'COLLECT (Nonius BV, 1997)'
_computing_data_reduction 'Denzo/Scalepack (Otwinowski & Minor, 1997)'
_computing_molecular_graphics
; 
ORTEP-II (Johnson 1976) in teXsan (MSC, 1992-1997)
;
_computing_publication_material 'CRYSTALS (Watkin et al 2003)'
_computing_structure_refinement 'CRYSTALS (Watkin et al 2003)'
_computing_structure_solution 'SIR92 (Altomare et al, 1994)'
_diffrn_ambient_temperature 200
_diffrn_measured_fraction_theta_full 0.996
_diffrn_measured_fraction_theta_max 0.996
_diffrn_measurement_device_type 'Nonius KappaCCD'
_diffrn_measurement_method ' \f and \w scans with CCD '
_diffrn_radiation_monochromator graphite
_diffrn_radiation_type 'Mo K\a'
_diffrn_radiation_wavelength 0.71073
_diffrn_reflns_av_R_equivalents 0.040
_diffrn_reflns_limit_h_max 16
_diffrn_reflns_limit_h_min -16
_diffrn_reflns_limit_k_max 11
_diffrn_reflns_limit_k_min -11
_diffrn_reflns_limit_l_max 20
_diffrn_reflns_limit_l_min -20
_diffrn_reflns_number 36549
_diffrn_reflns_theta_full 27.507
_diffrn_reflns_theta_max 27.507
_diffrn_reflns_theta_min 2.598
_diffrn_standards_number 0
_exptl_absorpt_coefficient_mu 0.141
_exptl_absorpt_correction_T_max 0.980
_exptl_absorpt_correction_T_min 0.931
_exptl_absorpt_correction_type integration
_exptl_absorpt_process_details
;
via Gaussian method (Coppens, 1970) implemented in maXus (2000)
;
_exptl_crystal_colour colourless
_exptl_crystal_density_diffrn 1.195
_exptl_crystal_density_meas ?
_exptl_crystal_description plate
_exptl_crystal_F_000 712
_exptl_crystal_size_max 0.50
_exptl_crystal_size_mid 0.40
_exptl_crystal_size_min 0.14
_refine_diff_density_max 0.28
_refine_diff_density_min -0.25
_refine_ls_extinction_method None
_refine_ls_goodness_of_fit_ref 0.9169
_refine_ls_hydrogen_treatment mixed
_refine_ls_matrix_type full
_refine_ls_number_parameters 283
_refine_ls_number_reflns 4211
_refine_ls_number_restraints 0
_refine_ls_R_factor_all 0.0463
_refine_ls_R_factor_gt 0.0337
_refine_ls_shift/su_max 0.010485
_refine_ls_structure_factor_coef Fsqd
_refine_ls_weighting_details
;
 Method= Modified Sheldrick 
 w=1/[\s^2^(F^2^) + ( 0.05P)^2^ + 0.05P] 
 ,where P=(max(Fo^2^,0) + 2Fc^2^)/3 
;
_refine_ls_weighting_scheme calc
_refine_ls_wR_factor_all 0.0937
_refine_ls_wR_factor_gt 0.0906
_refine_ls_wR_factor_ref 0.0937
_reflns_limit_h_max 16
_reflns_limit_h_min -16
_reflns_limit_k_max 11
_reflns_limit_k_min 0
_reflns_limit_l_max 20
_reflns_limit_l_min 0
_reflns_number_gt 3162
_reflns_number_total 4223
_reflns_threshold_expression I>2.0\s(I)
_oxford_diffrn_Wilson_B_factor 2.82
_oxford_diffrn_Wilson_scale 1.19
_oxford_refine_ls_scale 0.965(3)
_oxford_structure_analysis_title '4040907 wol0801'
_cod_data_source_file jo9007942_si_001.cif
_cod_data_source_block wol0801
_cod_depositor_comments
;
The following automatic conversions were performed:
'_symmetry_cell_setting' value 'Monoclinic' changed to 'monoclinic'
according to '/home/saulius/struct/CIF-dictionaries/cif_core.dic'
dictionary named 'cif_core.dic' version 2.4.1 from 2010-06-29.

Automatic conversion script
Id: cif_fix_enum 1527 2010-12-29 10:47:43Z saulius 
;
_cod_original_sg_symbol_H-M 'P 1 21/a 1 '
_cod_database_code 4024687

loop_
_symmetry_equiv_pos_as_xyz
x,y,z
-x,-y,-z
-x+1/2,y+1/2,-z
x+1/2,-y+1/2,z

loop_
_atom_site_label
_atom_site_type_symbol
_atom_site_fract_x
_atom_site_fract_y
_atom_site_fract_z
_atom_site_U_iso_or_equiv
_atom_site_occupancy
_atom_site_adp_type
_atom_site_refinement_flags_posn
_atom_site_refinement_flags_adp
_atom_site_refinement_flags_occupancy
_atom_site_disorder_assembly
_atom_site_disorder_group
_atom_site_attached_hydrogens
N1 N 0.41661(7) 0.62826(11) 0.22655(6) 0.0292 1.0000 Uani . . . . . .
C2 C 0.33509(8) 0.72223(13) 0.25895(7) 0.0277 1.0000 Uani . . . . . .
C3 C 0.34339(9) 0.87943(13) 0.22213(8) 0.0314 1.0000 Uani . . . . . .
C4 C 0.44606(10) 0.94372(16) 0.24942(10) 0.0390 1.0000 Uani . . . . . .
C5 C 0.53165(10) 0.84439(17) 0.21949(10) 0.0453 1.0000 Uani . . . . . .
C6 C 0.50987(8) 0.68124(15) 0.20869(7) 0.0337 1.0000 Uani . . . . . .
C7 C 0.33464(9) 0.71839(14) 0.35299(8) 0.0329 1.0000 Uani . . . . . .
C8 C 0.33327(10) 0.71218(16) 0.42944(8) 0.0393 1.0000 Uani . . . . . .
Si9 Si 0.32447(3) 0.70189(4) 0.54659(2) 0.0374 1.0000 Uani . . . . . .
C10 C 0.39720(14) 0.5381(2) 0.58685(11) 0.0586 1.0000 Uani . . . . . .
C11 C 0.18693(11) 0.6869(2) 0.57041(10) 0.0526 1.0000 Uani . . . . . .
C12 C 0.38005(16) 0.8734(2) 0.59510(12) 0.0634 1.0000 Uani . . . . . .
O13 O 0.26574(7) 0.97251(10) 0.25132(6) 0.0403 1.0000 Uani . . . . . .
O14 O 0.57714(6) 0.59733(12) 0.18241(6) 0.0455 1.0000 Uani . . . . . .
C15 C 0.39491(10) 0.46868(14) 0.22173(9) 0.0357 1.0000 Uani . . . . . .
C16 C 0.30652(9) 0.43149(13) 0.16032(7) 0.0303 1.0000 Uani . . . . . .
C17 C 0.28832(10) 0.50860(14) 0.08424(8) 0.0344 1.0000 Uani . . . . . .
C18 C 0.20730(10) 0.47104(14) 0.02920(8) 0.0358 1.0000 Uani . . . . . .
C19 C 0.14232(9) 0.35479(14) 0.04944(8) 0.0333 1.0000 Uani . . . . . .
C20 C 0.16029(10) 0.27531(15) 0.12389(9) 0.0394 1.0000 Uani . . . . . .
C21 C 0.24217(10) 0.31499(14) 0.17863(8) 0.0372 1.0000 Uani . . . . . .
O22 O 0.06338(7) 0.32557(11) -0.00856(6) 0.0422 1.0000 Uani . . . . . .
C23 C -0.01614(12) 0.23033(19) 0.01968(10) 0.0482 1.0000 Uani . . . . . .
H1 H 0.2080(13) 0.9459(18) 0.2314(10) 0.0510 1.0000 Uiso . . . . . .
H21 H 0.2733(10) 0.6773(15) 0.2367(8) 0.0327 1.0000 Uiso . . . . . .
H31 H 0.3357(10) 0.8702(15) 0.1597(9) 0.0375 1.0000 Uiso . . . . . .
H41 H 0.4489(11) 1.0390(18) 0.2250(9) 0.0465 1.0000 Uiso . . . . . .
H42 H 0.4513(11) 0.9504(17) 0.3127(10) 0.0465 1.0000 Uiso . . . . . .
H51 H 0.5949(13) 0.8550(18) 0.2539(10) 0.0541 1.0000 Uiso . . . . . .
H52 H 0.5506(11) 0.8727(18) 0.1633(11) 0.0541 1.0000 Uiso . . . . . .
H101 H 0.3988(13) 0.543(2) 0.6476(13) 0.0699 1.0000 Uiso . . . . . .
H102 H 0.4697(15) 0.540(2) 0.5707(11) 0.0699 1.0000 Uiso . . . . . .
H103 H 0.3708(14) 0.446(2) 0.5652(11) 0.0699 1.0000 Uiso . . . . . .
H111 H 0.1804(18) 0.677(3) 0.6329(16) 0.0638 0.7 Uiso . . . . . .
H112 H 0.1546(19) 0.782(3) 0.5508(16) 0.0638 0.7 Uiso . . . . . .
H113 H 0.1571(18) 0.592(3) 0.5413(16) 0.0638 0.7 Uiso . . . . . .
H121 H 0.3851(14) 0.854(2) 0.6581(13) 0.0756 1.0000 Uiso . . . . . .
H122 H 0.4455(15) 0.896(2) 0.5700(12) 0.0756 1.0000 Uiso . . . . . .
H123 H 0.3421(15) 0.955(2) 0.5807(12) 0.0756 1.0000 Uiso . . . . . .
H151 H 0.4551(11) 0.4234(17) 0.2060(9) 0.0429 1.0000 Uiso . . . . . .
H152 H 0.3791(10) 0.4366(16) 0.2785(9) 0.0429 1.0000 Uiso . . . . . .
H171 H 0.3302(11) 0.5858(17) 0.0716(9) 0.0413 1.0000 Uiso . . . . . .
H181 H 0.1942(10) 0.5273(16) -0.0236(10) 0.0426 1.0000 Uiso . . . . . .
H201 H 0.1191(11) 0.1924(17) 0.1366(10) 0.0471 1.0000 Uiso . . . . . .
H211 H 0.2516(10) 0.2589(17) 0.2293(9) 0.0442 1.0000 Uiso . . . . . .
H231 H -0.0656(13) 0.2243(18) -0.0277(11) 0.0579 1.0000 Uiso . . . . . .
H232 H -0.0469(12) 0.2699(18) 0.0719(11) 0.0579 1.0000 Uiso . . . . . .
H233 H 0.0110(12) 0.129(2) 0.0326(10) 0.0579 1.0000 Uiso . . . . . .
H114 H 0.14436 0.6934 0.51613 0.0638 0.3 Uiso R . . . . .
H115 H 0.16823 0.7701 0.60918 0.0638 0.3 Uiso R . . . . .
H116 H 0.17420 0.5894 0.59884 0.0638 0.3 Uiso R . . . . .

loop_
_atom_site_aniso_label
_atom_site_aniso_U_11
_atom_site_aniso_U_22
_atom_site_aniso_U_33
_atom_site_aniso_U_23
_atom_site_aniso_U_13
_atom_site_aniso_U_12
N1 0.0250(5) 0.0339(5) 0.0287(5) -0.0023(4) 0.0013(4) 0.0022(4)
C2 0.0218(5) 0.0337(6) 0.0275(6) -0.0035(5) 0.0009(4) -0.0013(5)
C3 0.0291(6) 0.0346(6) 0.0304(6) 0.0005(5) 0.0002(5) -0.0001(5)
C4 0.0340(6) 0.0365(7) 0.0466(8) -0.0028(6) 0.0030(6) -0.0080(5)
C5 0.0290(6) 0.0564(9) 0.0510(8) -0.0110(7) 0.0083(6) -0.0103(6)
C6 0.0247(5) 0.0495(7) 0.0268(6) -0.0016(5) -0.0009(4) 0.0028(5)
C7 0.0289(5) 0.0372(7) 0.0328(6) -0.0002(5) 0.0034(5) -0.0004(5)
C8 0.0376(6) 0.0480(8) 0.0325(7) 0.0024(6) 0.0049(5) 0.0004(6)
Si9 0.03786(19) 0.0484(2) 0.02616(18) 0.00147(15) 0.00315(13) -0.00179(15)
C10 0.0594(10) 0.0729(12) 0.0441(9) 0.0111(8) 0.0089(8) 0.0160(9)
C11 0.0436(8) 0.0788(12) 0.0358(8) 0.0047(8) 0.0056(6) 0.0006(8)
C12 0.0769(12) 0.0675(12) 0.0458(9) -0.0060(8) 0.0034(8) -0.0201(10)
O13 0.0335(5) 0.0365(5) 0.0507(6) -0.0060(4) -0.0028(4) 0.0056(4)
O14 0.0297(4) 0.0620(6) 0.0452(5) -0.0037(5) 0.0051(4) 0.0114(4)
C15 0.0379(6) 0.0330(6) 0.0360(7) 0.0008(5) -0.0029(5) 0.0057(5)
C16 0.0350(6) 0.0270(6) 0.0291(6) -0.0018(5) 0.0030(5) 0.0040(5)
C17 0.0409(7) 0.0306(6) 0.0318(6) 0.0018(5) 0.0031(5) -0.0058(5)
C18 0.0463(7) 0.0339(7) 0.0269(6) 0.0027(5) 0.0001(5) -0.0037(5)
C19 0.0389(6) 0.0317(6) 0.0295(6) -0.0054(5) 0.0031(5) -0.0013(5)
C20 0.0460(7) 0.0335(7) 0.0389(7) 0.0039(5) 0.0033(6) -0.0084(6)
C21 0.0475(7) 0.0315(6) 0.0325(7) 0.0062(5) 0.0007(5) -0.0001(5)
O22 0.0436(5) 0.0495(6) 0.0333(5) -0.0021(4) -0.0019(4) -0.0124(4)
C23 0.0444(8) 0.0565(9) 0.0438(8) -0.0055(7) 0.0023(6) -0.0143(7)

loop_
_atom_type_symbol
_atom_type_scat_dispersion_real
_atom_type_scat_dispersion_imag
_atom_type_scat_Cromer_Mann_a1
_atom_type_scat_Cromer_Mann_b1
_atom_type_scat_Cromer_Mann_a2
_atom_type_scat_Cromer_Mann_b2
_atom_type_scat_Cromer_Mann_a3
_atom_type_scat_Cromer_Mann_b3
_atom_type_scat_Cromer_Mann_a4
_atom_type_scat_Cromer_Mann_b4
_atom_type_scat_Cromer_Mann_c
_atom_type_scat_source
C 0.0033 0.0016 2.3100 20.8439 1.0200 10.2075 1.5886 0.5687 0.8650 51.6512 0.2156 'International Tables Vol C 4.2.6.8 and 6.1.1.4'
H 0.0000 0.0000 0.4930 10.5109 0.3229 26.1257 0.1402 3.1424 0.0408 57.7998 0.0030 'International Tables Vol C 4.2.6.8 and 6.1.1.4'
N 0.0061 0.0033 12.2126 0.0057 3.1322 9.8933 2.0125 28.9975 1.1663 0.5826 -11.5290 'International Tables Vol C 4.2.6.8 and 6.1.1.4'
O 0.0106 0.0060 3.0485 13.2771 2.2868 5.7011 1.5463 0.3239 0.8670 32.9089 0.2508 'International Tables Vol C 4.2.6.8 and 6.1.1.4'
Si 0.0817 0.0704 6.2915 2.4386 3.0353 32.3337 1.9891 0.6785 1.5410 81.6937 1.1407 'International Tables Vol C 4.2.6.8 and 6.1.1.4'

loop_
_exptl_crystal_face_index_h
_exptl_crystal_face_index_k
_exptl_crystal_face_index_l
_exptl_crystal_face_perp_dist
1 0 0 0.150
-1 0 0 0.250
0 1 0 0.250
0 -1 0 0.250
0 0 1 0.020
0 0 -1 0.120

loop_
_geom_angle_atom_site_label_1
_geom_angle_site_symmetry_1
_geom_angle_atom_site_label_2
_geom_angle_site_symmetry_2
_geom_angle_atom_site_label_3
_geom_angle_site_symmetry_3
_geom_angle
_geom_angle_publ_flag
C2 . N1 . C6 . 123.06(10) yes
C2 . N1 . C15 . 116.05(9) yes
C6 . N1 . C15 . 120.67(10) yes
N1 . C2 . C3 . 109.62(9) yes
N1 . C2 . C7 . 111.44(9) yes
C3 . C2 . C7 . 113.70(10) yes
N1 . C2 . H21 . 104.2(8) no
C3 . C2 . H21 . 108.9(8) no
C7 . C2 . H21 . 108.5(8) no
C2 . C3 . C4 . 108.78(10) yes
C2 . C3 . O13 . 111.21(9) yes
C4 . C3 . O13 . 109.08(10) yes
C2 . C3 . H31 . 107.0(8) no
C4 . C3 . H31 . 111.6(8) no
O13 . C3 . H31 . 109.2(8) no
C3 . C4 . C5 . 110.27(11) yes
C3 . C4 . H41 . 106.4(9) no
C5 . C4 . H41 . 111.5(9) no
C3 . C4 . H42 . 109.3(8) no
C5 . C4 . H42 . 108.8(8) no
H41 . C4 . H42 . 110.5(12) no
C4 . C5 . C6 . 117.94(11) yes
C4 . C5 . H51 . 113.0(9) no
C6 . C5 . H51 . 108.1(10) no
C4 . C5 . H52 . 110.4(10) no
C6 . C5 . H52 . 102.1(10) no
H51 . C5 . H52 . 103.8(12) no
C5 . C6 . N1 . 119.32(11) yes
C5 . C6 . O14 . 119.73(11) yes
N1 . C6 . O14 . 120.94(12) yes
C2 . C7 . C8 . 178.54(13) yes
C7 . C8 . Si9 . 177.27(11) yes
C8 . Si9 . C10 . 109.11(7) yes
C8 . Si9 . C11 . 107.68(6) yes
C10 . Si9 . C11 . 111.29(9) yes
C8 . Si9 . C12 . 109.11(8) yes
C10 . Si9 . C12 . 109.44(10) yes
C11 . Si9 . C12 . 110.16(9) yes
Si9 . C10 . H101 . 106.9(11) no
Si9 . C10 . H102 . 112.5(11) no
H101 . C10 . H102 . 105.8(15) no
Si9 . C10 . H103 . 113.3(11) no
H101 . C10 . H103 . 113.1(16) no
H102 . C10 . H103 . 105.0(16) no
Si9 . C11 . H111 . 109.2(14) no
Si9 . C11 . H112 . 106.2(14) no
H111 . C11 . H112 . 109.4(20) no
Si9 . C11 . H113 . 108.8(13) no
H111 . C11 . H113 . 108.3(20) no
H112 . C11 . H113 . 114.9(19) no
Si9 . C11 . H114 . 109.6 no
Si9 . C11 . H115 . 109.4 no
H114 . C11 . H115 . 109.5 no
Si9 . C11 . H116 . 109.5 no
H114 . C11 . H116 . 109.5 no
H115 . C11 . H116 . 109.5 no
Si9 . C12 . H121 . 105.8(11) no
Si9 . C12 . H122 . 110.0(11) no
H121 . C12 . H122 . 114.2(16) no
Si9 . C12 . H123 . 111.4(13) no
H121 . C12 . H123 . 113.4(17) no
H122 . C12 . H123 . 102.2(17) no
C3 . O13 . H1 . 111.1(11) no
N1 . C15 . C16 . 113.03(10) yes
N1 . C15 . H151 . 106.1(9) no
C16 . C15 . H151 . 111.7(9) no
N1 . C15 . H152 . 107.0(9) no
C16 . C15 . H152 . 109.6(8) no
H151 . C15 . H152 . 109.2(12) no
C15 . C16 . C17 . 122.43(11) yes
C15 . C16 . C21 . 119.46(11) yes
C17 . C16 . C21 . 118.09(11) yes
C16 . C17 . C18 . 120.97(12) yes
C16 . C17 . H171 . 118.9(9) no
C18 . C17 . H171 . 120.2(9) no
C17 . C18 . C19 . 120.06(12) yes
C17 . C18 . H181 . 120.4(8) no
C19 . C18 . H181 . 119.5(8) no
C18 . C19 . C20 . 119.77(12) yes
C18 . C19 . O22 . 116.23(11) yes
C20 . C19 . O22 . 124.00(11) yes
C19 . C20 . C21 . 119.33(12) yes
C19 . C20 . H201 . 120.4(9) no
C21 . C20 . H201 . 120.2(9) no
C20 . C21 . C16 . 121.76(12) yes
C20 . C21 . H211 . 117.0(9) no
C16 . C21 . H211 . 121.2(9) no
C19 . O22 . C23 . 116.46(10) yes
O22 . C23 . H231 . 105.5(10) no
O22 . C23 . H232 . 111.4(10) no
H231 . C23 . H232 . 111.9(14) no
O22 . C23 . H233 . 110.7(9) no
H231 . C23 . H233 . 109.0(13) no
H232 . C23 . H233 . 108.2(13) no

loop_
_geom_bond_atom_site_label_1
_geom_bond_site_symmetry_1
_geom_bond_atom_site_label_2
_geom_bond_site_symmetry_2
_geom_bond_distance
_geom_bond_publ_flag
N1 . C2 . 1.4671(14) yes
N1 . C6 . 1.3497(15) yes
N1 . C15 . 1.4623(16) yes
C2 . C3 . 1.5307(17) yes
C2 . C7 . 1.4762(16) yes
C2 . H21 . 0.956(13) no
C3 . C4 . 1.5081(17) yes
C3 . O13 . 1.4067(14) yes
C3 . H31 . 0.985(14) no
C4 . C5 . 1.5210(19) yes
C4 . H41 . 0.939(16) no
C4 . H42 . 0.994(15) no
C5 . C6 . 1.501(2) yes
C5 . H51 . 0.973(16) no
C5 . H52 . 0.960(17) no
C6 . O14 . 1.2418(14) yes
C7 . C8 . 1.2017(18) yes
C8 . Si9 . 1.8489(13) yes
Si9 . C10 . 1.8488(17) yes
Si9 . C11 . 1.8578(15) yes
Si9 . C12 . 1.8533(18) yes
C10 . H101 . 0.95(2) no
C10 . H102 . 0.992(19) no
C10 . H103 . 0.956(19) no
C11 . H111 . 0.99(3) no
C11 . H112 . 1.00(3) no
C11 . H113 . 1.03(3) no
C11 . H114 . 1.000 no
C11 . H115 . 1.000 no
C11 . H116 . 1.000 no
C12 . H121 . 1.00(2) no
C12 . H122 . 0.98(2) no
C12 . H123 . 0.91(2) no
O13 . H1 . 0.840(16) no
C15 . C16 . 1.5121(17) yes
C15 . H151 . 0.929(15) no
C15 . H152 . 0.967(15) no
C16 . C17 . 1.3921(17) yes
C16 . C21 . 1.3804(17) yes
C17 . C18 . 1.3816(18) yes
C17 . H171 . 0.910(15) no
C18 . C19 . 1.3912(17) yes
C18 . H181 . 0.979(15) no
C19 . C20 . 1.3808(18) yes
C19 . O22 . 1.3738(14) yes
C20 . C21 . 1.3919(18) yes
C20 . H201 . 0.945(16) no
C21 . H211 . 0.945(15) no
O22 . C23 . 1.4310(17) yes
C23 . H231 . 0.967(17) no
C23 . H232 . 0.994(18) no
C23 . H233 . 0.998(18) no

loop_
_geom_contact_atom_site_label_1
_geom_contact_atom_site_label_2
_geom_contact_distance
_geom_contact_site_symmetry_1
_geom_contact_site_symmetry_2
_geom_contact_publ_flag
O13 O14 2.727(1) . 4_465 no
O13 C21 3.290(2) . 1_565 no
O13 C11 3.431(2) . 3_556 no
O13 C10 3.432(2) . 3_556 no
O14 C23 3.451(2) . 3 no
O14 C3 3.520(1) . 4_565 no
O22 C5 3.492(2) . 3_545 no
O22 C6 3.495(2) . 3_545 no
O22 O22 3.560(2) . 2_565 no
C16 C23 3.575(2) . 4 no
C17 C23 3.520(2) . 4 no

loop_
_geom_hbond_atom_site_label_D
_geom_hbond_atom_site_label_H
_geom_hbond_atom_site_label_A
_geom_hbond_distance_DH
_geom_hbond_distance_HA
_geom_hbond_distance_DA
_geom_hbond_angle_DHA
_geom_hbond_site_symmetry_A
_geom_hbond_publ_flag
O13 H1 O14 0.84(2) 1.89(2) 2.727(1) 175(2) 4_465 no

loop_
_geom_torsion_atom_site_label_1
_geom_torsion_atom_site_label_2
_geom_torsion_atom_site_label_3
_geom_torsion_atom_site_label_4
_geom_torsion_site_symmetry_1
_geom_torsion_site_symmetry_2
_geom_torsion_site_symmetry_3
_geom_torsion_site_symmetry_4
_geom_torsion
_geom_torsion_publ_flag
O13 C3 C2 N1 . . . . 179.51(9) no
O13 C3 C2 C7 . . . . -55.0(1) no
O13 C3 C4 C5 . . . . 179.4(1) no
O14 C6 N1 C2 . . . . 179.0(1) no
O14 C6 N1 C15 . . . . 4.8(2) no
O14 C6 C5 C4 . . . . 178.3(1) no
O22 C19 C18 C17 . . . . 179.6(1) no
O22 C19 C20 C21 . . . . -179.5(1) no
N1 C2 C3 C4 . . . . -60.3(1) no
N1 C6 C5 C4 . . . . -0.7(2) no
N1 C15 C16 C17 . . . . 36.2(2) no
N1 C15 C16 C21 . . . . -145.2(1) no
C2 N1 C6 C5 . . . . -2.0(2) no
C2 N1 C15 C16 . . . . 63.3(1) no
C2 C3 C4 C5 . . . . 57.9(1) no
C3 C2 N1 C6 . . . . 32.6(1) no
C3 C2 N1 C15 . . . . -152.9(1) no
C3 C4 C5 C6 . . . . -28.1(2) no
C4 C3 C2 C7 . . . . 65.1(1) no
C5 C6 N1 C15 . . . . -176.2(1) no
C6 N1 C2 C7 . . . . -94.2(1) no
C6 N1 C15 C16 . . . . -122.1(1) no
C7 C2 N1 C15 . . . . 80.3(1) no
C15 C16 C17 C18 . . . . 179.5(1) no
C15 C16 C21 C20 . . . . -179.4(1) no
C16 C17 C18 C19 . . . . 0.1(2) no
C16 C21 C20 C19 . . . . -0.4(2) no
C17 C16 C21 C20 . . . . -0.8(2) no
C17 C18 C19 C20 . . . . -1.3(2) no
C18 C17 C16 C21 . . . . 0.9(2) no
C18 C19 O22 C23 . . . . -166.5(1) no
C18 C19 C20 C21 . . . . 1.4(2) no
C20 C19 O22 C23 . . . . 14.3(2) no
